data_4062661
loop_
_publ_author_name
'Dagorne Samuel'
'Bellemin-Laponnaz Stephane'
'Welter Richard'

_publ_section_title
;
Synthesis and Structure of Neutral and Cationic Aluminium
Complexes Incorporating Bis-Oxazolinato Ligands.
;
_journal_name_full Organometallics
_journal_paper_doi 10.1021/om0400245
_journal_year 2004
_chemical_formula_moiety 'C12 H19 Al Cl2 N2 O2'
_chemical_formula_sum 'C12 H19 Al Cl2 N2 O2'
_chemical_formula_weight 321.17
_space_group_IT_number 33
_symmetry_cell_setting orthorhombic
_symmetry_space_group_name_Hall 'P -2n 2a'
_symmetry_space_group_name_H-M 'P 21 c n'
_cell_angle_alpha 90.00
_cell_angle_beta 90.00
_cell_angle_gamma 90.00
_cell_formula_units_Z 4
_cell_length_a 8.5280(10)
_cell_length_b 10.1900(10)
_cell_length_c 18.0870(10)
_cell_measurement_temperature 173(2)
_cell_volume 1571.8(3)
_diffrn_ambient_temperature 173(2)
_exptl_crystal_density_diffrn 1.357
_cod_original_sg_symbol_H-M 'P n a 21'
_cod_database_code 4062661

loop_
_symmetry_equiv_pos_as_xyz
'x, y, z'
'x+1/2, -y, -z'
'x, -y+1/2, z+1/2'
'x+1/2, y+1/2, -z+1/2'

loop_
_atom_site_label
_atom_site_type_symbol
_atom_site_fract_x
_atom_site_fract_y
_atom_site_fract_z
_atom_site_U_iso_or_equiv
_atom_site_adp_type
_atom_site_occupancy
_atom_site_symmetry_multiplicity
_atom_site_calc_flag
_atom_site_refinement_flags
_atom_site_disorder_assembly
_atom_site_disorder_group
Al1 Al 0.05494(10) 0.71340(7) 0.37143(4) 0.02748(17) Uani 1 1 d . . .
Cl1 Cl -0.13734(10) 0.77996(10) 0.30682(4) 0.0509(2) Uani 1 1 d . . .
Cl2 Cl 0.11958(10) 0.52287(6) 0.33292(3) 0.04129(17) Uani 1 1 d . . .
N1 N 0.0166(2) 0.7154(2) 0.47243(10) 0.0270(4) Uani 1 1 d . . .
O2 O 0.4188(3) 0.9459(2) 0.42127(10) 0.0382(4) Uani 1 1 d . . .
O1 O 0.0713(3) 0.7536(2) 0.59180(8) 0.0339(4) Uani 1 1 d . . .
C5 C 0.1123(3) 0.7729(2) 0.52020(12) 0.0275(4) Uani 1 1 d . . .
N2 N 0.2250(3) 0.8255(2) 0.37180(9) 0.0292(4) Uani 1 1 d D . .
C6 C 0.2466(3) 0.8477(2) 0.50689(12) 0.0284(4) Uani 1 1 d . . .
C7 C 0.3414(3) 0.9016(3) 0.57052(14) 0.0391(6) Uani 1 1 d . . .
H7A H 0.4258 0.9543 0.5516 0.059 Uiso 1 1 calc . . .
H7B H 0.3835 0.8303 0.5990 0.059 Uiso 1 1 calc . . .
H7C H 0.2753 0.9546 0.6014 0.059 Uiso 1 1 calc . . .
C3 C -0.1602(4) 0.5219(3) 0.48559(17) 0.0433(7) Uani 1 1 d . . .
H3A H -0.0693 0.4666 0.4886 0.065 Uiso 1 1 calc . . .
H3B H -0.1942 0.5275 0.4351 0.065 Uiso 1 1 calc . . .
H3C H -0.2427 0.4854 0.5153 0.065 Uiso 1 1 calc . . .
C8 C 0.2916(3) 0.8705(2) 0.43393(13) 0.0289(5) Uani 1 1 d . . .
C1 C -0.1194(3) 0.6592(3) 0.51395(13) 0.0330(5) Uani 1 1 d . . .
C2 C -0.2608(4) 0.7500(3) 0.50856(18) 0.0448(6) Uani 1 1 d . . .
H2A H -0.2985 0.7512 0.4586 0.067 Uiso 1 1 calc . . .
H2B H -0.2308 0.8371 0.5230 0.067 Uiso 1 1 calc . . .
H2C H -0.3422 0.7189 0.5408 0.067 Uiso 1 1 calc . . .
C4 C -0.0512(4) 0.6554(3) 0.59226(14) 0.0406(6) Uani 1 1 d . . .
H4A H -0.1309 0.6766 0.6286 0.049 Uiso 1 1 calc . . .
H4B H -0.0086 0.5694 0.6033 0.049 Uiso 1 1 calc . . .
C9 C 0.4395(4) 0.9555(4) 0.34209(15) 0.0507(9) Uani 1 1 d D . .
H9A H 0.5476 0.9378 0.3288 0.061 Uiso 1 1 calc . . .
H9B H 0.4122 1.0428 0.3250 0.061 Uiso 1 1 calc . . .
C10 C 0.3328(3) 0.8552(3) 0.30803(15) 0.0316(7) Uiso 0.50 1 d PD . .
C10A C 0.2974(3) 0.8946(3) 0.30717(15) 0.0316(7) Uiso 0.50 1 d PD . .
C13 C 0.2410(7) 0.9016(6) 0.2421(3) 0.0466(13) Uiso 0.50 1 d PD . .
H13A H 0.2607 0.8445 0.2009 0.070 Uiso 0.50 1 calc P . .
H13B H 0.2726 0.9893 0.2296 0.070 Uiso 0.50 1 calc P . .
H13C H 0.1311 0.9007 0.2536 0.070 Uiso 0.50 1 calc P . .
C12 C 0.3214(9) 0.7979(6) 0.2457(3) 0.0525(15) Uiso 0.50 1 d PD . .
H12A H 0.3936 0.7313 0.2614 0.079 Uiso 0.50 1 calc P . .
H12B H 0.3630 0.8424 0.2032 0.079 Uiso 0.50 1 calc P . .
H12C H 0.2228 0.7582 0.2331 0.079 Uiso 0.50 1 calc P . .
C11 C 0.4371(7) 0.7428(5) 0.2866(4) 0.0503(14) Uiso 0.50 1 d PD . .
H11A H 0.3740 0.6677 0.2747 0.076 Uiso 0.50 1 calc P . .
H11B H 0.5056 0.7218 0.3270 0.076 Uiso 0.50 1 calc P . .
H11C H 0.4986 0.7671 0.2442 0.076 Uiso 0.50 1 calc P . .
C14 C 0.1900(8) 1.0034(6) 0.2833(4) 0.0596(17) Uiso 0.50 1 d PD . .
H14A H 0.2286 1.0416 0.2383 0.089 Uiso 0.50 1 calc P . .
H14B H 0.1861 1.0694 0.3212 0.089 Uiso 0.50 1 calc P . .
H14C H 0.0866 0.9690 0.2753 0.089 Uiso 0.50 1 calc P . .

loop_
_atom_site_aniso_label
_atom_site_aniso_U_11
_atom_site_aniso_U_22
_atom_site_aniso_U_33
_atom_site_aniso_U_23
_atom_site_aniso_U_13
_atom_site_aniso_U_12
Al1 0.0264(3) 0.0362(4) 0.0198(3) -0.0026(2) -0.0027(3) -0.0023(3)
Cl1 0.0347(3) 0.0846(6) 0.0335(3) 0.0041(3) -0.0087(3) 0.0084(4)
Cl2 0.0506(4) 0.0391(3) 0.0342(3) -0.0110(2) 0.0001(3) -0.0046(3)
N1 0.0275(9) 0.0337(10) 0.0200(8) -0.0018(7) -0.0002(7) -0.0036(8)
O2 0.0404(9) 0.0483(11) 0.0259(8) -0.0044(7) 0.0001(7) -0.0184(9)
O1 0.0405(10) 0.0422(9) 0.0189(7) -0.0010(6) -0.0001(7) -0.0043(8)
C5 0.0334(11) 0.0304(10) 0.0189(9) -0.0014(7) -0.0012(9) 0.0036(10)
N2 0.0338(10) 0.0347(10) 0.0191(8) -0.0007(7) 0.0001(7) -0.0069(9)
C6 0.0309(11) 0.0321(11) 0.0223(9) -0.0043(8) -0.0036(9) -0.0012(9)
C7 0.0398(13) 0.0513(16) 0.0260(10) -0.0065(10) -0.0063(10) -0.0092(12)
C3 0.0484(17) 0.0423(15) 0.0390(14) -0.0061(11) 0.0119(12) -0.0123(13)
C8 0.0307(11) 0.0299(11) 0.0261(10) -0.0029(9) -0.0025(9) -0.0031(9)
C1 0.0332(12) 0.0392(13) 0.0265(10) -0.0031(9) 0.0049(9) -0.0051(10)
C2 0.0355(14) 0.0554(15) 0.0435(15) -0.0015(13) 0.0089(13) 0.0013(14)
C4 0.0480(15) 0.0495(16) 0.0243(10) 0.0012(10) 0.0049(11) -0.0111(13)
C9 0.0515(18) 0.073(2) 0.0278(12) -0.0077(12) 0.0060(12) -0.0295(17)

loop_
_geom_bond_atom_site_label_1
_geom_bond_atom_site_label_2
_geom_bond_distance
_geom_bond_site_symmetry_2
_geom_bond_publ_flag
Al1 N2 1.846(2) . ?
Al1 N1 1.856(2) . ?
Al1 Cl1 2.1247(10) . ?
Al1 Cl2 2.1350(10) . ?
N1 C5 1.325(3) . ?
N1 C1 1.496(3) . ?
O2 C8 1.349(3) . ?
O2 C9 1.446(3) . ?
O1 C5 1.356(3) . ?
O1 C4 1.447(4) . ?
C5 C6 1.397(4) . ?
N2 C8 1.340(3) . ?
N2 C10A 1.4978(19) . ?
N2 C10 1.5059(19) . ?
C6 C8 1.394(3) . ?
C6 C7 1.510(3) . ?
C3 C1 1.530(4) . ?
C1 C2 1.523(4) . ?
C1 C4 1.531(4) . ?
C9 C10 1.5005(19) . ?
C10 C10A 0.5028(19) . ?
C10 C11 1.501(2) . ?
C10 C13 1.503(2) . ?
C10A C12 1.499(2) . ?
C10A C14 1.501(2) . ?
